data_1559361
loop_
_publ_author_name
'Larsen, Sine'
'Nicolaisen, Flemming M.'
'Schonemann, Anette M.'

_publ_section_title
;
 Preparation, Infrared Spectra and Crystal Structure of
 Aquabis(hydroxymethanesulfonato)lead(II)
;
_journal_name_full 'Acta Chemica Scandinavica'
_journal_page_first 1135
_journal_page_last 1139
_journal_paper_doi 10.3891/acta.chem.scand.46-1135
_journal_volume 46
_journal_year 1992
_chemical_formula_sum 'C2 H8 O9 Pb S2'
_chemical_formula_weight 447.40
_chemical_name_common
;
Aquabis(hydroxymethanesulfonato)lead(II)
;
_space_group_IT_number 14
_space_group_name_Hall '-P 2ybc'
_space_group_name_H-M_alt 'P 1 21/c 1'
_symmetry_cell_setting monoclinic
_symmetry_Int_Tables_number 14
_symmetry_space_group_name_Hall '-P 2ybc'
_symmetry_space_group_name_H-M 'P 1 21/c 1'
_cell_angle_alpha 90.
_cell_angle_beta 91.934(15)
_cell_angle_gamma 90.
_cell_formula_units_Z 4
_cell_length_a 5.471(1)
_cell_length_b 17.679(3)
_cell_length_c 9.481(1)
_cell_volume 916.5(2)
_diffrn_ambient_temperature 122
_diffrn_radiation_probe x-ray
_diffrn_radiation_type MoK\a
_diffrn_radiation_wavelength 0.71073
_exptl_absorpt_coefficient_mu 19.01
_exptl_crystal_density_diffrn 3.18
_exptl_crystal_F_000 800
_refine_ls_goodness_of_fit_ref 0.89
_refine_ls_number_parameters 127
_refine_ls_number_reflns 4095
_refine_ls_R_factor_gt 0.024
_refine_ls_wR_factor_gt 0.034
_cod_data_source_file Acta-Chem-Scand-1992-46-1135.cif
_cod_data_source_block 1
_cod_original_sg_symbol_H-M 'P 21/c'
_cod_database_code 1559361

loop_
_space_group_symop_id
_space_group_symop_operation_xyz
1 x,y,z
2 -x,1/2+y,1/2-z
3 -x,-y,-z
4 x,1/2-y,1/2+z

loop_
_atom_site_label
_atom_site_type_symbol
_atom_site_thermal_displace_type
_atom_site_fract_x
_atom_site_fract_y
_atom_site_fract_z
_atom_site_occupancy
_atom_site_U_iso_or_equiv
_atom_site_calc_flag
_atom_site_refinement_flags
_atom_site_disorder_assembly
_atom_site_disorder_group
Pb Pb Uiso 0.37254(2) 0.39282(1) 0.13455(1) 1.000 0.0099(1) . . . .
S1 S Uiso -0.12910(10) 0.35681(4) 0.38963(7) 1.000 0.0095(1) . . . .
S2 S Uiso -0.14580(10) 0.41647(5) -0.11944(8) 1.000 0.0099(1) . . . .
O3 O Uiso 0.2596(5) 0.2541(2) 0.1648(3) 1.000 0.0163(5) . . . .
O11 O Uiso 0.1221(5) 0.3802(2) 0.3690(3) 1.000 0.0156(5) . . . .
O12 O Uiso 0.0619(5) 0.3719(2) -0.0670(3) 1.000 0.0162(5) . . . .
O21 O Uiso -0.2530(5) 0.32930(10) 0.2597(3) 1.000 0.0143(5) . . . .
O22 O Uiso -0.2660(5) 0.4585(2) -0.0072(3) 1.000 0.0170(5) . . . .
O31 O Uiso -0.1477(5) 0.3030(2) 0.5059(3) 1.000 0.0136(5) . . . .
O32 O Uiso -0.0903(5) 0.4650(2) -0.2371(3) 1.000 0.0185(5) . . . .
O41 O Uiso -0.3507(5) 0.48410(10) 0.3198(3) 1.000 0.0137(5) . . . .
O42 O Uiso -0.4629(5) 0.31030(10) -0.0673(3) 1.000 0.0124(4) . . . .
C1 C Uiso -0.2984(6) 0.4392(2) 0.4378(3) 1.000 0.0119(5) . . . .
C2 C Uiso -0.3705(6) 0.3499(2) -0.1825(3) 1.000 0.0120(5) . . . .

loop_
_atom_type_symbol
_atom_type_description
_atom_type_scat_dispersion_real
_atom_type_scat_dispersion_imag
_atom_type_scat_source
C C 0.0033 0.0016 ' International Tables Vol C Tables 4.2.6.8 and 6.1.1.4'
O O 0.0106 0.0060 ' International Tables Vol C Tables 4.2.6.8 and 6.1.1.4'
Pb Pb -3.3944 10.1111 ' International Tables Vol C Tables 4.2.6.8 and 6.1.1.4'
S S 0.1246 0.1234 ' International Tables Vol C Tables 4.2.6.8 and 6.1.1.4'

loop_
_geom_angle_atom_site_label_1
_geom_angle_atom_site_label_2
_geom_angle_atom_site_label_3
_geom_angle
_geom_angle_site_symmetry_1
_geom_angle_site_symmetry_2
_geom_angle_site_symmetry_3
_geom_angle_publ_flag
O3 Pb O11 72.03(10) . . . yes
O3 Pb O12 77.64(10) . . . yes
O3 Pb O21 73.86(8) . . 1_655 yes
O3 Pb O22 131.04(10) . . 1_655 yes
O3 Pb O41 127.86(8) . . 1_655 yes
O3 Pb O42 68.46(8) . . 1_655 yes
O3 Pb O22 149.39(9) . . 3_565 yes
O11 Pb O12 105.42(9) . . . yes
O11 Pb O21 90.15(9) . . 1_655 yes
O11 Pb O22 149.48(10) . . 1_655 yes
O11 Pb O41 78.85(9) . . 1_655 yes
O11 Pb O42 140.49(9) . . 1_655 yes
O11 Pb O22 108.50(9) . . 3_565 yes
O12 Pb O21 141.29(9) . . 1_655 yes
O12 Pb O22 99.86(9) . . 1_655 yes
O12 Pb O41 153.06(9) . . 1_655 yes
O12 Pb O42 66.61(9) . . 1_655 yes
O12 Pb O22 72.74(10) . . 3_565 yes
O21 Pb O22 80.36(9) 1_655 . 1_655 yes
O21 Pb O41 63.81(7) 1_655 . 1_655 yes
O21 Pb O42 78.76(8) 1_655 . 1_655 yes
O21 Pb O22 135.91(7) 1_655 . 3_565 yes
O22 Pb O41 70.91(9) 1_655 . 1_655 yes
O22 Pb O42 66.09(9) 1_655 . 1_655 yes
O22 Pb O22 63.16(9) 1_655 . 3_565 yes
O41 Pb O42 126.52(8) 1_655 . 1_655 yes
O22 Pb O41 80.65(7) 3_565 . 1_655 yes
O22 Pb O42 105.59(8) 3_565 . 1_655 yes
O11 S1 O21 113.13(16) . . . yes
O11 S1 O31 112.11(17) . . . yes
O11 S1 C1 107.56(18) . . . yes
O21 S1 O31 112.02(15) . . . yes
O21 S1 C1 104.76(14) . . . yes
O31 S1 C1 106.66(16) . . . yes
O12 S2 O22 112.89(17) . . . yes
O12 S2 O32 113.72(17) . . . yes
O12 S2 C2 106.11(18) . . . yes
O22 S2 O32 111.63(19) . . . yes
O22 S2 C2 104.77(16) . . . yes
O32 S2 C2 106.97(16) . . . yes
Pb O11 S1 130.69(16) . . . yes
Pb O12 S2 132.24(19) . . . yes
Pb O21 S1 125.20(12) 1_455 . . yes
Pb O22 S2 119.81(18) 1_455 . . yes
Pb O22 S2 103.98(15) 3_565 . . yes
Pb O22 Pb 116.84(10) 1_455 . 3_565 yes
Pb O41 C1 105.54(17) 1_455 . . yes
Pb O42 C2 115.87(17) 1_455 . . yes
S1 C1 O41 110.6(2) . . . yes
S2 C2 O42 109.2(2) . . . yes

loop_
_geom_bond_atom_site_label_1
_geom_bond_atom_site_label_2
_geom_bond_distance
_geom_bond_site_symmetry_1
_geom_bond_site_symmetry_2
_geom_bond_publ_flag
Pb O3 2.548(4) . . yes
Pb O11 2.660(3) . . yes
Pb O12 2.541(3) . . yes
Pb O21 2.589(3) . 1_655 yes
Pb O22 2.692(3) . 1_655 yes
Pb O41 2.793(3) . 1_655 yes
Pb O42 2.592(3) . 1_655 yes
Pb O22 2.943(3) . 3_565 yes
S1 O11 1.455(3) . . yes
S1 O21 1.469(3) . . yes
S1 O31 1.462(3) . . yes
S1 C1 1.794(4) . . yes
S2 O12 1.456(3) . . yes
S2 O22 1.471(3) . . yes
S2 O32 1.448(3) . . yes
S2 C2 1.790(3) . . yes
O41 C1 1.394(4) . . yes
O42 C2 1.406(4) . . yes

loop_
_geom_torsion_atom_site_label_1
_geom_torsion_atom_site_label_2
_geom_torsion_atom_site_label_3
_geom_torsion_atom_site_label_4
_geom_torsion
_geom_torsion_site_symmetry_1
_geom_torsion_site_symmetry_2
_geom_torsion_site_symmetry_3
_geom_torsion_site_symmetry_4
_geom_torsion_publ_flag
O3 Pb O11 S1 -63.5(2) . . . . no
O12 Pb O11 S1 7.6(3) . . . . no
O21 Pb O11 S1 -136.5(3) 1_655 . . . no
O22 Pb O11 S1 152.5(2) 1_655 . . . no
O41 Pb O11 S1 160.3(3) 1_655 . . . no
O42 Pb O11 S1 -64.2(3) 1_655 . . . no
O22 Pb O11 S1 84.2(3) 3_565 . . . no
O3 Pb O12 S2 135.3(2) . . . . no
O11 Pb O12 S2 68.1(2) . . . . no
O21 Pb O12 S2 178.51(17) 1_655 . . . no
O22 Pb O12 S2 -94.6(2) 1_655 . . . no
O41 Pb O12 S2 -27.6(4) 1_655 . . . no
O42 Pb O12 S2 -153.1(3) 1_655 . . . no
O22 Pb O12 S2 -36.9(2) 3_565 . . . no
O3 Pb O21 S1 -128.76(19) . . 1_655 1_655 no
O11 Pb O21 S1 -57.55(18) . . 1_655 1_655 no
O12 Pb O21 S1 -172.92(14) . . 1_655 1_655 no
O3 Pb O22 S2 20.0(2) . . 1_655 1_655 no
O11 Pb O22 S2 152.08(16) . . 1_655 1_655 no
O12 Pb O22 S2 -62.20(19) . . 1_655 1_655 no
O3 Pb O41 C1 -3.6(2) . . 1_655 1_655 no
O11 Pb O41 C1 53.0(2) . . 1_655 1_655 no
O12 Pb O41 C1 155.1(2) . . 1_655 1_655 no
O3 Pb O42 C2 169.2(2) . . 1_655 1_655 no
O11 Pb O42 C2 169.81(19) . . 1_655 1_655 no
O12 Pb O42 C2 83.8(2) . . 1_655 1_655 no
O3 Pb O22 S2 99.4(2) . . 3_565 3_565 no
O11 Pb O22 S2 13.63(16) . . 3_565 3_565 no
O12 Pb O22 S2 114.56(15) . . 3_565 3_565 no
O21 S1 O11 Pb 6.4(3) . . . . no
O31 S1 O11 Pb 134.3(2) . . . . no
C1 S1 O11 Pb -108.8(2) . . . . no
O11 S1 O21 Pb -115.7(2) . . . 1_455 no
O31 S1 O21 Pb 116.45(17) . . . 1_455 no
C1 S1 O21 Pb 1.2(2) . . . 1_455 no
O11 S1 C1 O41 76.6(3) . . . . no
O21 S1 C1 O41 -44.0(3) . . . . no
O31 S1 C1 O41 -162.9(2) . . . . no
O22 S2 O12 Pb -32.5(3) . . . . no
O32 S2 O12 Pb 96.0(2) . . . . no
C2 S2 O12 Pb -146.7(2) . . . . no
O12 S2 O22 Pb -88.6(2) . . . 1_455 no
O12 S2 O22 Pb 138.63(16) . . . 3_565 no
O32 S2 O22 Pb 141.81(16) . . . 1_455 no
O32 S2 O22 Pb 9.05(18) . . . 3_565 no
C2 S2 O22 Pb 26.4(2) . . . 1_455 no
C2 S2 O22 Pb -106.36(14) . . . 3_565 no
O12 S2 C2 O42 68.7(3) . . . . no
O22 S2 C2 O42 -50.9(3) . . . . no
O32 S2 C2 O42 -169.5(2) . . . . no
Pb O41 C1 S1 60.1(2) 1_455 . . . no
Pb O42 C2 S2 53.3(3) 1_455 . . . no
